data_7157529
loop_
_publ_author_name
'Terashima, Kyu'
'Kawasaki-Takasuka, Tomoko'
'Agou, Tomohiro'
'Kubota, Toshio'
'Yamazaki, Takashi'

_publ_section_title
;
 Syntheses of \a-CF<sub>3</sub>-\a-quaternary ketones via p-quinone
 methides and their derivatization to compounds with successively
 congested stereogenic centers.
;
_journal_issue 24
_journal_name_full 'Organic &amp; biomolecular chemistry'
_journal_page_first 4638
_journal_page_last 4644
_journal_paper_doi 10.1039/d0ob00951b
_journal_volume 18
_journal_year 2020
_chemical_formula_moiety 'C17 H17 F3 O2'
_chemical_formula_sum 'C17 H17 F3 O2'
_chemical_formula_weight 310.30
_space_group_crystal_system orthorhombic
_space_group_IT_number 60
_space_group_name_Hall '-P 2n 2ab'
_space_group_name_H-M_alt 'P b c n'
_atom_sites_solution_hydrogens geom
_audit_creation_method SHELXL-2014/7
_audit_update_record
;
2020-03-27 deposited with the CCDC.	2020-06-03 downloaded from the CCDC.
;
_cell_angle_alpha 90
_cell_angle_beta 90
_cell_angle_gamma 90
_cell_formula_units_Z 8
_cell_length_a 24.3360(11)
_cell_length_b 7.1684(3)
_cell_length_c 16.7513(8)
_cell_measurement_reflns_used 8196
_cell_measurement_temperature 173(2)
_cell_measurement_theta_max 28.9280
_cell_measurement_theta_min 2.5560
_cell_volume 2922.3(2)
_computing_cell_refinement 'CrysAlisPro 1.171.38.43 (Rigaku OD, 2015)'
_computing_data_collection 'CrystalClear-SM Expert ver 2.1'
_computing_data_reduction 'CrysAlisPro 1.171.38.43 (Rigaku OD, 2015)'
_computing_molecular_graphics 'Yadokari-XG (Wakita, Nemoto, et al., 2019)'
_computing_publication_material 'Yadokari-XG (Wakita, Nemoto, et al., 2019)'
_computing_structure_refinement 'SHELXL-2014/7 (Sheldrick, 2014)'
_computing_structure_solution 'SHELXTL-2014/5 (Sheldrick, 2014)'
_diffrn_ambient_temperature 173(2)
_diffrn_measured_fraction_theta_full 1.000
_diffrn_measured_fraction_theta_max 1.000
_diffrn_measurement_device_type 'Pilatus P200'
_diffrn_measurement_method \w
_diffrn_radiation_type MoK\a
_diffrn_radiation_wavelength 0.71073
_diffrn_reflns_av_R_equivalents 0.0608
_diffrn_reflns_av_unetI/netI 0.0412
_diffrn_reflns_Laue_measured_fraction_full 1.000
_diffrn_reflns_Laue_measured_fraction_max 1.000
_diffrn_reflns_limit_h_max 29
_diffrn_reflns_limit_h_min -25
_diffrn_reflns_limit_k_max 8
_diffrn_reflns_limit_k_min -8
_diffrn_reflns_limit_l_max 19
_diffrn_reflns_limit_l_min -20
_diffrn_reflns_number 20991
_diffrn_reflns_point_group_measured_fraction_full 1.000
_diffrn_reflns_point_group_measured_fraction_max 1.000
_diffrn_reflns_theta_full 25.242
_diffrn_reflns_theta_max 25.499
_diffrn_reflns_theta_min 2.432
_diffrn_source 'Rigaku VariMax'
_exptl_absorpt_coefficient_mu 0.117
_exptl_absorpt_correction_T_max 1.00000
_exptl_absorpt_correction_T_min 0.24460
_exptl_absorpt_correction_type multi-scan
_exptl_absorpt_process_details
;
CrysAlisPro 1.171.38.43 (Rigaku Oxford Diffraction, 2015)
Empirical absorption correction using spherical harmonics,
 implemented in SCALE3 ABSPACK scaling algorithm.
;
_exptl_crystal_colour colourless
_exptl_crystal_density_diffrn 1.411
_exptl_crystal_description block
_exptl_crystal_F_000 1296
_exptl_crystal_size_max 0.220
_exptl_crystal_size_mid 0.190
_exptl_crystal_size_min 0.130
_refine_diff_density_max 0.200
_refine_diff_density_min -0.260
_refine_diff_density_rms 0.040
_refine_ls_extinction_method none
_refine_ls_goodness_of_fit_ref 1.039
_refine_ls_hydrogen_treatment constr
_refine_ls_matrix_type full
_refine_ls_number_parameters 203
_refine_ls_number_reflns 2724
_refine_ls_number_restraints 0
_refine_ls_restrained_S_all 1.039
_refine_ls_R_factor_all 0.0468
_refine_ls_R_factor_gt 0.0369
_refine_ls_shift/su_max 0.000
_refine_ls_shift/su_mean 0.000
_refine_ls_structure_factor_coef Fsqd
_refine_ls_weighting_details 'w=1/[\s^2^(Fo^2^)+(0.0422P)^2^+0.9146P] where P=(Fo^2^+2Fc^2^)/3'
_refine_ls_weighting_scheme calc
_refine_ls_wR_factor_gt 0.0935
_refine_ls_wR_factor_ref 0.0989
_reflns_Friedel_coverage 0.000
_reflns_number_gt 2283
_reflns_number_total 2724
_reflns_threshold_expression 'I > 2\s(I)'
_cod_data_source_file d0ob00951b2.cif
_cod_data_source_block Kyu3
_cod_depositor_comments 'Adding full bibliography for 7157528--7157531.cif.'
_cod_database_code 7157529
_shelx_shelxl_version_number 2014/7
_shelx_space_group_comment
;
The symmetry employed for this shelxl refinement is uniquely defined
by the following loop, which should always be used as a source of
symmetry information in preference to the above space-group names.
They are only intended as comments.
;
_shelx_estimated_absorpt_t_min 0.975
_shelx_estimated_absorpt_t_max 0.985
_oxdiff_exptl_absorpt_empirical_full_min 0.338
_oxdiff_exptl_absorpt_empirical_full_max 2.154
_oxdiff_exptl_absorpt_empirical_details
;
Empirical correction (ABSPACK) includes:
- Absorption correction using spherical harmonics
- Frame scaling
;

loop_
_space_group_symop_operation_xyz
'x, y, z'
'-x+1/2, -y+1/2, z+1/2'
'x+1/2, -y+1/2, -z'
'-x, y, -z+1/2'
'-x, -y, -z'
'x-1/2, y-1/2, -z-1/2'
'-x-1/2, y-1/2, z'
'x, -y, z-1/2'

loop_
_atom_site_label
_atom_site_type_symbol
_atom_site_fract_x
_atom_site_fract_y
_atom_site_fract_z
_atom_site_U_iso_or_equiv
_atom_site_adp_type
_atom_site_occupancy
_atom_site_site_symmetry_order
_atom_site_calc_flag
_atom_site_refinement_flags_posn
_atom_site_refinement_flags_adp
_atom_site_refinement_flags_occupancy
_atom_site_disorder_assembly
_atom_site_disorder_group
F1 F 0.31384(4) 0.50028(13) 0.71333(5) 0.0388(3) Uani 1 1 d . . . . .
F2 F 0.28895(4) 0.30578(14) 0.62355(6) 0.0395(3) Uani 1 1 d . . . . .
F3 F 0.33099(4) 0.55807(13) 0.59066(6) 0.0438(3) Uani 1 1 d . . . . .
O1 O 0.48005(4) 0.12699(16) 0.34973(6) 0.0324(3) Uani 1 1 d . . . . .
H1 H 0.4567 0.0771 0.3195 0.049 Uiso 1 1 calc R U . . .
O2 O 0.43849(4) 0.08909(16) 0.72616(6) 0.0319(3) Uani 1 1 d . . . . .
H2 H 0.4546 0.0447 0.6861 0.048 Uiso 1 1 calc R U . . .
C1 C 0.40948(6) 0.27934(19) 0.56829(8) 0.0222(3) Uani 1 1 d . . . . .
C2 C 0.35419(6) 0.1704(2) 0.78468(8) 0.0230(3) Uani 1 1 d . . . . .
C3 C 0.45519(6) 0.1788(2) 0.41990(9) 0.0248(3) Uani 1 1 d . . . . .
C4 C 0.38674(6) 0.3258(2) 0.65199(8) 0.0231(3) Uani 1 1 d . . . . .
C5 C 0.38307(6) 0.1389(2) 0.70487(8) 0.0233(3) Uani 1 1 d . . . . .
C6 C 0.39885(6) 0.1835(2) 0.43003(9) 0.0284(4) Uani 1 1 d . . . . .
H3 H 0.3753 0.1538 0.3866 0.034 Uiso 1 1 calc R U . . .
C7 C 0.37669(6) 0.2314(2) 0.50348(9) 0.0279(3) Uani 1 1 d . . . . .
H4 H 0.3379 0.2314 0.5097 0.034 Uiso 1 1 calc R U . . .
C8 C 0.38198(6) 0.2533(2) 0.84825(9) 0.0277(3) Uani 1 1 d . . . . .
H5 H 0.4190 0.2922 0.8414 0.033 Uiso 1 1 calc R U . . .
C9 C 0.30026(6) 0.1139(2) 0.79722(10) 0.0300(4) Uani 1 1 d . . . . .
H6 H 0.2805 0.0568 0.7549 0.036 Uiso 1 1 calc R U . . .
C10 C 0.46609(6) 0.2788(2) 0.55547(9) 0.0290(4) Uani 1 1 d . . . . .
H7 H 0.4898 0.3140 0.5979 0.035 Uiso 1 1 calc R U . . .
C11 C 0.48872(6) 0.2285(2) 0.48288(9) 0.0309(4) Uani 1 1 d . . . . .
H8 H 0.5275 0.2281 0.4763 0.037 Uiso 1 1 calc R U . . .
C12 C 0.33038(7) 0.4194(2) 0.64496(9) 0.0303(4) Uani 1 1 d . . . . .
C13 C 0.35657(7) 0.2799(2) 0.92102(10) 0.0334(4) Uani 1 1 d . . . . .
H9 H 0.3761 0.3378 0.9634 0.040 Uiso 1 1 calc R U . . .
C14 C 0.30277(7) 0.2226(2) 0.93253(10) 0.0354(4) Uani 1 1 d . . . . .
H10 H 0.2853 0.2403 0.9827 0.043 Uiso 1 1 calc R U . . .
C15 C 0.42370(7) 0.4726(2) 0.69279(9) 0.0335(4) Uani 1 1 d . . . . .
H11 H 0.4291 0.5786 0.6567 0.050 Uiso 1 1 calc R U . . .
H12 H 0.4594 0.4167 0.7055 0.050 Uiso 1 1 calc R U . . .
H13 H 0.4061 0.5158 0.7420 0.050 Uiso 1 1 calc R U . . .
C16 C 0.35882(7) -0.0257(2) 0.65912(10) 0.0338(4) Uani 1 1 d . . . . .
H14 H 0.3825 -0.0557 0.6136 0.051 Uiso 1 1 calc R U . . .
H15 H 0.3220 0.0070 0.6399 0.051 Uiso 1 1 calc R U . . .
H16 H 0.3564 -0.1342 0.6945 0.051 Uiso 1 1 calc R U . . .
C17 C 0.27485(7) 0.1395(2) 0.87036(10) 0.0354(4) Uani 1 1 d . . . . .
H17 H 0.2380 0.0996 0.8778 0.042 Uiso 1 1 calc R U . . .

loop_
_atom_site_aniso_label
_atom_site_aniso_U_11
_atom_site_aniso_U_22
_atom_site_aniso_U_33
_atom_site_aniso_U_23
_atom_site_aniso_U_13
_atom_site_aniso_U_12
F1 0.0457(6) 0.0402(5) 0.0304(5) 0.0005(4) 0.0142(4) 0.0174(5)
F2 0.0245(5) 0.0551(6) 0.0387(6) 0.0008(5) 0.0010(4) 0.0061(4)
F3 0.0582(6) 0.0404(6) 0.0329(5) 0.0133(4) 0.0128(5) 0.0219(5)
O1 0.0301(6) 0.0436(7) 0.0234(6) -0.0102(5) 0.0049(4) -0.0024(5)
O2 0.0280(6) 0.0459(7) 0.0218(6) 0.0000(5) 0.0030(4) 0.0160(5)
C1 0.0235(7) 0.0223(7) 0.0209(7) -0.0003(6) 0.0018(6) 0.0015(6)
C2 0.0247(8) 0.0228(7) 0.0216(8) 0.0018(6) 0.0001(6) 0.0030(6)
C3 0.0293(8) 0.0244(7) 0.0207(8) -0.0034(6) 0.0052(6) 0.0004(6)
C4 0.0242(8) 0.0241(7) 0.0211(7) -0.0010(6) 0.0025(6) 0.0006(6)
C5 0.0239(8) 0.0246(7) 0.0215(8) -0.0001(6) -0.0008(6) 0.0041(6)
C6 0.0279(8) 0.0346(8) 0.0227(8) -0.0053(7) -0.0049(6) 0.0029(6)
C7 0.0198(7) 0.0353(8) 0.0287(8) -0.0041(7) 0.0004(6) 0.0044(6)
C8 0.0231(8) 0.0343(8) 0.0259(8) -0.0023(6) 0.0009(6) 0.0008(6)
C9 0.0281(8) 0.0322(8) 0.0296(9) 0.0015(7) -0.0004(7) -0.0043(7)
C10 0.0258(8) 0.0379(8) 0.0233(8) -0.0058(7) -0.0006(6) -0.0045(7)
C11 0.0217(8) 0.0419(9) 0.0291(9) -0.0068(7) 0.0051(6) -0.0041(7)
C12 0.0342(9) 0.0326(8) 0.0242(8) 0.0039(7) 0.0071(7) 0.0070(7)
C13 0.0360(9) 0.0400(9) 0.0242(9) -0.0072(7) 0.0003(7) 0.0036(7)
C14 0.0379(9) 0.0403(9) 0.0281(9) 0.0000(7) 0.0117(7) 0.0065(7)
C15 0.0416(9) 0.0320(8) 0.0271(8) -0.0078(7) 0.0088(7) -0.0087(7)
C16 0.0473(10) 0.0247(8) 0.0294(9) -0.0018(7) 0.0022(7) -0.0008(7)
C17 0.0272(8) 0.0402(9) 0.0387(10) 0.0034(8) 0.0086(7) -0.0033(7)

loop_
_atom_type_symbol
_atom_type_description
_atom_type_scat_dispersion_real
_atom_type_scat_dispersion_imag
_atom_type_scat_source
C C 0.0033 0.0016 'International Tables Vol C Tables 4.2.6.8 and 6.1.1.4'
H H 0.0000 0.0000 'International Tables Vol C Tables 4.2.6.8 and 6.1.1.4'
O O 0.0106 0.0060 'International Tables Vol C Tables 4.2.6.8 and 6.1.1.4'
F F 0.0171 0.0103 'International Tables Vol C Tables 4.2.6.8 and 6.1.1.4'

loop_
_geom_angle_atom_site_label_1
_geom_angle_atom_site_label_2
_geom_angle_atom_site_label_3
_geom_angle
_geom_angle_site_symmetry_1
_geom_angle_site_symmetry_3
_geom_angle_publ_flag
C3 O1 H1 109.5 . . ?
C5 O2 H2 109.5 . . ?
C7 C1 C10 116.50(13) . . ?
C7 C1 C4 123.82(12) . . ?
C10 C1 C4 119.65(13) . . ?
C9 C2 C8 117.83(14) . . ?
C9 C2 C5 121.60(13) . . ?
C8 C2 C5 120.55(13) . . ?
O1 C3 C11 117.61(13) . . ?
O1 C3 C6 123.27(13) . . ?
C11 C3 C6 119.11(13) . . ?
C12 C4 C15 104.89(12) . . ?
C12 C4 C1 110.23(12) . . ?
C15 C4 C1 109.89(12) . . ?
C12 C4 C5 110.96(12) . . ?
C15 C4 C5 110.88(12) . . ?
C1 C4 C5 109.89(11) . . ?
O2 C5 C16 107.15(12) . . ?
O2 C5 C2 104.53(11) . . ?
C16 C5 C2 112.08(12) . . ?
O2 C5 C4 106.91(11) . . ?
C16 C5 C4 112.90(12) . . ?
C2 C5 C4 112.61(11) . . ?
C3 C6 C7 120.04(14) . . ?
C3 C6 H3 120.0 . . ?
C7 C6 H3 120.0 . . ?
C6 C7 C1 122.06(13) . . ?
C6 C7 H4 119.0 . . ?
C1 C7 H4 119.0 . . ?
C13 C8 C2 121.07(14) . . ?
C13 C8 H5 119.5 . . ?
C2 C8 H5 119.5 . . ?
C17 C9 C2 121.13(15) . . ?
C17 C9 H6 119.4 . . ?
C2 C9 H6 119.4 . . ?
C11 C10 C1 121.99(14) . . ?
C11 C10 H7 119.0 . . ?
C1 C10 H7 119.0 . . ?
C3 C11 C10 120.25(14) . . ?
C3 C11 H8 119.9 . . ?
C10 C11 H8 119.9 . . ?
F2 C12 F1 105.29(12) . . ?
F2 C12 F3 105.97(13) . . ?
F1 C12 F3 105.09(12) . . ?
F2 C12 C4 115.24(13) . . ?
F1 C12 C4 113.04(13) . . ?
F3 C12 C4 111.42(12) . . ?
C8 C13 C14 120.36(15) . . ?
C8 C13 H9 119.8 . . ?
C14 C13 H9 119.8 . . ?
C17 C14 C13 119.25(15) . . ?
C17 C14 H10 120.4 . . ?
C13 C14 H10 120.4 . . ?
C4 C15 H11 109.5 . . ?
C4 C15 H12 109.5 . . ?
H11 C15 H12 109.5 . . ?
C4 C15 H13 109.5 . . ?
H11 C15 H13 109.5 . . ?
H12 C15 H13 109.5 . . ?
C5 C16 H14 109.5 . . ?
C5 C16 H15 109.5 . . ?
H14 C16 H15 109.5 . . ?
C5 C16 H16 109.5 . . ?
H14 C16 H16 109.5 . . ?
H15 C16 H16 109.5 . . ?
C14 C17 C9 120.37(15) . . ?
C14 C17 H17 119.8 . . ?
C9 C17 H17 119.8 . . ?

loop_
_geom_bond_atom_site_label_1
_geom_bond_atom_site_label_2
_geom_bond_distance
_geom_bond_site_symmetry_2
_geom_bond_publ_flag
F1 C12 1.3452(17) . ?
F2 C12 1.3450(19) . ?
F3 C12 1.3473(18) . ?
O1 C3 1.3732(17) . ?
O1 H1 0.8400 . ?
O2 C5 1.4401(17) . ?
O2 H2 0.8400 . ?
C1 C7 1.391(2) . ?
C1 C10 1.394(2) . ?
C1 C4 1.5437(19) . ?
C2 C9 1.389(2) . ?
C2 C8 1.395(2) . ?
C2 C5 1.5272(19) . ?
C3 C11 1.380(2) . ?
C3 C6 1.382(2) . ?
C4 C12 1.531(2) . ?
C4 C15 1.544(2) . ?
C4 C5 1.6088(19) . ?
C5 C16 1.526(2) . ?
C6 C7 1.387(2) . ?
C6 H3 0.9500 . ?
C7 H4 0.9500 . ?
C8 C13 1.380(2) . ?
C8 H5 0.9500 . ?
C9 C17 1.385(2) . ?
C9 H6 0.9500 . ?
C10 C11 1.383(2) . ?
C10 H7 0.9500 . ?
C11 H8 0.9500 . ?
C13 C14 1.386(2) . ?
C13 H9 0.9500 . ?
C14 C17 1.379(2) . ?
C14 H10 0.9500 . ?
C15 H11 0.9800 . ?
C15 H12 0.9800 . ?
C15 H13 0.9800 . ?
C16 H14 0.9800 . ?
C16 H15 0.9800 . ?
C16 H16 0.9800 . ?
C17 H17 0.9500 . ?

loop_
_geom_hbond_atom_site_label_D
_geom_hbond_atom_site_label_H
_geom_hbond_atom_site_label_A
_geom_hbond_distance_DH
_geom_hbond_distance_HA
_geom_hbond_distance_DA
_geom_hbond_angle_DHA
_geom_hbond_site_symmetry_A
O1 H1 O2 0.84 2.02 2.7761(15) 150.2 8
O2 H2 O1 0.84 2.10 2.8186(14) 143.6 5_656
C16 H15 F2 0.98 2.30 2.9821(19) 125.5 .

loop_
_geom_torsion_atom_site_label_1
_geom_torsion_atom_site_label_2
_geom_torsion_atom_site_label_3
_geom_torsion_atom_site_label_4
_geom_torsion
_geom_torsion_site_symmetry_1
_geom_torsion_site_symmetry_2
_geom_torsion_site_symmetry_3
_geom_torsion_site_symmetry_4
_geom_torsion_publ_flag
C7 C1 C4 C12 -32.40(19) . . . . ?
C10 C1 C4 C12 149.59(14) . . . . ?
C7 C1 C4 C15 -147.53(14) . . . . ?
C10 C1 C4 C15 34.46(18) . . . . ?
C7 C1 C4 C5 90.20(16) . . . . ?
C10 C1 C4 C5 -87.82(16) . . . . ?
C9 C2 C5 O2 -141.33(14) . . . . ?
C8 C2 C5 O2 37.08(17) . . . . ?
C9 C2 C5 C16 -25.61(19) . . . . ?
C8 C2 C5 C16 152.79(14) . . . . ?
C9 C2 C5 C4 102.99(16) . . . . ?
C8 C2 C5 C4 -78.61(16) . . . . ?
C12 C4 C5 O2 -164.85(11) . . . . ?
C15 C4 C5 O2 -48.71(15) . . . . ?
C1 C4 C5 O2 72.98(13) . . . . ?
C12 C4 C5 C16 77.57(15) . . . . ?
C15 C4 C5 C16 -166.29(13) . . . . ?
C1 C4 C5 C16 -44.60(16) . . . . ?
C12 C4 C5 C2 -50.61(16) . . . . ?
C15 C4 C5 C2 65.54(15) . . . . ?
C1 C4 C5 C2 -172.78(11) . . . . ?
O1 C3 C6 C7 177.87(14) . . . . ?
C11 C3 C6 C7 -2.2(2) . . . . ?
C3 C6 C7 C1 1.3(2) . . . . ?
C10 C1 C7 C6 0.6(2) . . . . ?
C4 C1 C7 C6 -177.42(14) . . . . ?
C9 C2 C8 C13 -0.5(2) . . . . ?
C5 C2 C8 C13 -179.00(14) . . . . ?
C8 C2 C9 C17 0.1(2) . . . . ?
C5 C2 C9 C17 178.57(14) . . . . ?
C7 C1 C10 C11 -1.7(2) . . . . ?
C4 C1 C10 C11 176.49(14) . . . . ?
O1 C3 C11 C10 -178.86(14) . . . . ?
C6 C3 C11 C10 1.2(2) . . . . ?
C1 C10 C11 C3 0.8(2) . . . . ?
C15 C4 C12 F2 -169.00(12) . . . . ?
C1 C4 C12 F2 72.76(15) . . . . ?
C5 C4 C12 F2 -49.21(16) . . . . ?
C15 C4 C12 F1 -47.85(16) . . . . ?
C1 C4 C12 F1 -166.10(12) . . . . ?
C5 C4 C12 F1 71.93(16) . . . . ?
C15 C4 C12 F3 70.23(15) . . . . ?
C1 C4 C12 F3 -48.02(17) . . . . ?
C5 C4 C12 F3 -169.99(12) . . . . ?
C2 C8 C13 C14 0.6(2) . . . . ?
C8 C13 C14 C17 -0.3(2) . . . . ?
C13 C14 C17 C9 -0.1(2) . . . . ?
C2 C9 C17 C14 0.2(2) . . . . ?
